data_4329945
loop_
_publ_author_name
'Jun-Liang Liu'
'Kang Yuan'
'Ji-Dong Leng'
'Liviu Ungur'
'Wolfgang Wernsdorfer'
'Fu-Sheng Guo'
'Liviu F. Chibotaru'
'Ming-Liang Tong'

_publ_contact_author
;
      Professor Ming-Liang Tong
      School of Chemistry and Chemical Engineering
      Sun Yat-Sen University 
      Guangzhou 510275
      PR China
;
_publ_contact_author_email tongml@mail.sysu.edu.cn
_publ_contact_author_fax 81-20-8411-2245
_publ_contact_author_phone 86-20-8411-0966
_publ_section_title
;
 A Six-Coordinate Ytterbium Complex Exhibiting Easy-Plane Anisotropy and
 Field-Induced Single-Ion Magnet Behavior
;
_journal_name_full 'Inorganic Chemistry'
_journal_page_first 8538
_journal_page_last 8544
_journal_paper_doi 10.1021/ic301115b
_journal_volume 51
_journal_year 2012
_chemical_formula_sum 'C65 H108 Cl3 N8 O19 Yb'
_chemical_formula_weight 1584.98
_chemical_name_systematic
; 
 ? 
;
_space_group_IT_number 15
_symmetry_cell_setting monoclinic
_symmetry_space_group_name_Hall '-C 2yc'
_symmetry_space_group_name_H-M 'C 1 2/c 1'
_atom_sites_solution_hydrogens geom
_atom_sites_solution_primary direct
_atom_sites_solution_secondary difmap
_audit_creation_method SHELXL-97
_cell_angle_alpha 90.00
_cell_angle_beta 114.844(10)
_cell_angle_gamma 90.00
_cell_formula_units_Z 4
_cell_length_a 25.760(5)
_cell_length_b 15.080(5)
_cell_length_c 21.271(2)
_cell_measurement_temperature 293(2)
_cell_volume 7498(3)
_computing_cell_refinement 'PROCESS-AUTO (Rigaku, 1998)'
_computing_data_collection 'PROCESS-AUTO (Rigaku, 1998)'
_computing_data_reduction 'PROCESS-AUTO (Rigaku, 1998)'
_computing_molecular_graphics 'Bruker SHELXTL'
_computing_publication_material 'Bruker SHELXTL'
_computing_structure_refinement 'SHELXL-97 (Sheldrick, 1997)'
_computing_structure_solution 'SHELXS-97 (Sheldrick, 1990)'
_diffrn_ambient_temperature 293(2)
_diffrn_measured_fraction_theta_full 0.958
_diffrn_measured_fraction_theta_max 0.958
_diffrn_measurement_device_type 'Rigaku R-AXIS SPIDE IP'
_diffrn_measurement_method 'phi and omega scans'
_diffrn_radiation_monochromator graphite
_diffrn_radiation_source 'fine-focus sealed tube'
_diffrn_radiation_type MoK\a
_diffrn_radiation_wavelength 0.71073
_diffrn_reflns_av_R_equivalents 0.0858
_diffrn_reflns_av_sigmaI/netI 0.0816
_diffrn_reflns_limit_h_max 31
_diffrn_reflns_limit_h_min -31
_diffrn_reflns_limit_k_max 11
_diffrn_reflns_limit_k_min -18
_diffrn_reflns_limit_l_max 26
_diffrn_reflns_limit_l_min -25
_diffrn_reflns_number 17508
_diffrn_reflns_theta_full 26.00
_diffrn_reflns_theta_max 26.00
_diffrn_reflns_theta_min 3.15
_exptl_absorpt_coefficient_mu 1.426
_exptl_absorpt_correction_T_max 0.8945
_exptl_absorpt_correction_T_min 0.8945
_exptl_absorpt_correction_type multi-scan
_exptl_absorpt_process_details '(ABSCOR; Higashi, 1995)'
_exptl_crystal_colour colorless
_exptl_crystal_density_diffrn 1.404
_exptl_crystal_description block
_exptl_crystal_F_000 3308
_exptl_crystal_size_max 0.08
_exptl_crystal_size_mid 0.08
_exptl_crystal_size_min 0.08
_platon_squeeze_details
;
;
_refine_diff_density_max 1.062
_refine_diff_density_min -1.056
_refine_diff_density_rms 0.118
_refine_ls_extinction_method none
_refine_ls_goodness_of_fit_ref 1.051
_refine_ls_hydrogen_treatment constr
_refine_ls_matrix_type full
_refine_ls_number_parameters 384
_refine_ls_number_reflns 7060
_refine_ls_number_restraints 0
_refine_ls_restrained_S_all 1.051
_refine_ls_R_factor_all 0.1295
_refine_ls_R_factor_gt 0.0795
_refine_ls_shift/su_max 0.000
_refine_ls_shift/su_mean 0.000
_refine_ls_structure_factor_coef Fsqd
_refine_ls_weighting_details 'calc w=1/[\s^2^(Fo^2^)+(0.0459P)^2^+96.6502P] where P=(Fo^2^+2Fc^2^)/3'
_refine_ls_weighting_scheme calc
_refine_ls_wR_factor_gt 0.1590
_refine_ls_wR_factor_ref 0.1798
_reflns_number_gt 4414
_reflns_number_total 7060
_reflns_threshold_expression >2sigma(I)
_cod_data_source_file ic301115b_si_001.cif
_cod_data_source_block Yb
_cod_database_code 4329945

loop_
_symmetry_equiv_pos_as_xyz
'x, y, z'
'-x, y, -z+1/2'
'x+1/2, y+1/2, z'
'-x+1/2, y+1/2, -z+1/2'
'-x, -y, -z'
'x, -y, z-1/2'
'-x+1/2, -y+1/2, -z'
'x+1/2, -y+1/2, z-1/2'

loop_
_atom_site_label
_atom_site_type_symbol
_atom_site_fract_x
_atom_site_fract_y
_atom_site_fract_z
_atom_site_U_iso_or_equiv
_atom_site_adp_type
_atom_site_occupancy
_atom_site_symmetry_multiplicity
_atom_site_calc_flag
_atom_site_refinement_flags
Yb1 Yb 0.2500 0.2500 0.0000 0.04326(17) Uani 1 2 d S
O1 O 0.1866(2) 0.2467(5) -0.1102(3) 0.0552(14) Uani 1 1 d .
H1A H 0.1570 0.2663 -0.1066 0.083 Uiso 1 1 d R
O2 O 0.1571(3) 0.4114(5) -0.1682(3) 0.072(2) Uani 1 1 d .
O3 O 0.1757(3) 0.2782(4) 0.0252(3) 0.0568(18) Uani 1 1 d .
H3C H 0.1699 0.2270 0.0377 0.085 Uiso 1 1 d R
O4 O 0.1931(3) 0.2569(6) 0.1597(3) 0.0677(18) Uani 1 1 d .
O5 O 0.2262(3) 0.1078(4) -0.0011(3) 0.0532(16) Uani 1 1 d .
H5B H 0.2084 0.0989 -0.0444 0.080 Uiso 1 1 d R
O6 O 0.2745(3) -0.0095(5) -0.0573(4) 0.067(2) Uani 1 1 d .
N1 N 0.0601(3) 0.1179(6) -0.0957(4) 0.057(2) Uani 1 1 d .
N2 N 0.1547(3) 0.0652(6) -0.1452(4) 0.055(2) Uani 1 1 d .
H2A H 0.1595 0.0060 -0.1446 0.065 Uiso 1 1 d R
N3 N 0.0807(3) 0.3185(5) -0.1040(4) 0.0547(19) Uani 1 1 d .
H3B H 0.0655 0.3376 -0.1482 0.066 Uiso 1 1 d R
N4 N 0.1415(3) 0.1044(6) 0.0600(4) 0.058(2) Uani 1 1 d .
H4B H 0.1261 0.1201 0.0893 0.069 Uiso 1 1 d R
C1 C 0.1709(4) 0.2568(8) -0.1787(4) 0.053(2) Uani 1 1 d .
C2 C 0.1544(4) 0.3420(8) -0.2116(5) 0.060(3) Uani 1 1 d .
C3 C 0.1373(5) 0.3481(8) -0.2842(5) 0.070(3) Uani 1 1 d .
H3A H 0.1280 0.4034 -0.3054 0.084 Uiso 1 1 calc R
C4 C 0.1339(5) 0.2748(9) -0.3242(5) 0.080(4) Uani 1 1 d .
H4A H 0.1218 0.2799 -0.3719 0.096 Uiso 1 1 calc R
C5 C 0.1492(4) 0.1932(9) -0.2916(5) 0.066(3) Uani 1 1 d .
H5A H 0.1464 0.1435 -0.3188 0.080 Uiso 1 1 calc R
C6 C 0.1687(4) 0.1816(8) -0.2201(5) 0.056(3) Uani 1 1 d .
C7 C 0.1874(4) 0.0945(8) -0.1861(5) 0.064(3) Uani 1 1 d .
H7A H 0.2278 0.0977 -0.1552 0.077 Uiso 1 1 calc R
H7B H 0.1828 0.0503 -0.2212 0.077 Uiso 1 1 calc R
C8 C 0.1403(6) 0.4966(9) -0.1999(6) 0.095(4) Uani 1 1 d .
H8A H 0.1415 0.5390 -0.1657 0.143 Uiso 1 1 calc R
H8B H 0.1021 0.4933 -0.2358 0.143 Uiso 1 1 calc R
H8C H 0.1660 0.5147 -0.2196 0.143 Uiso 1 1 calc R
C9 C 0.1472(4) 0.3285(7) 0.0512(4) 0.053(2) Uani 1 1 d .
C10 C 0.1542(4) 0.3204(8) 0.1212(5) 0.057(3) Uani 1 1 d .
C11 C 0.1208(5) 0.3722(8) 0.1452(5) 0.068(3) Uani 1 1 d .
H11A H 0.1250 0.3652 0.1906 0.081 Uiso 1 1 calc R
C12 C 0.0820(5) 0.4330(9) 0.1030(6) 0.085(4) Uani 1 1 d .
H12A H 0.0600 0.4667 0.1194 0.102 Uiso 1 1 calc R
C13 C 0.0763(5) 0.4430(8) 0.0357(6) 0.073(3) Uani 1 1 d .
H13A H 0.0505 0.4845 0.0071 0.088 Uiso 1 1 calc R
C14 C 0.1085(4) 0.3920(8) 0.0097(5) 0.061(3) Uani 1 1 d .
C15 C 0.1008(4) 0.4029(7) -0.0640(5) 0.061(3) Uani 1 1 d .
H15A H 0.0731 0.4494 -0.0861 0.073 Uiso 1 1 calc R
H15B H 0.1369 0.4205 -0.0643 0.073 Uiso 1 1 calc R
C16 C 0.2061(5) 0.2495(10) 0.2325(5) 0.084(3) Uani 1 1 d .
H16A H 0.2377 0.2097 0.2543 0.125 Uiso 1 1 calc R
H16B H 0.1733 0.2270 0.2378 0.125 Uiso 1 1 calc R
H16C H 0.2159 0.3068 0.2539 0.125 Uiso 1 1 calc R
C17 C 0.2365(4) 0.0235(7) 0.0227(5) 0.054(2) Uani 1 1 d .
C18 C 0.2615(4) -0.0410(7) -0.0045(5) 0.059(3) Uani 1 1 d .
C19 C 0.2709(5) -0.1264(8) 0.0204(6) 0.071(3) Uani 1 1 d .
H19A H 0.2882 -0.1667 0.0021 0.085 Uiso 1 1 calc R
C20 C 0.2550(5) -0.1538(8) 0.0725(6) 0.076(3) Uani 1 1 d .
H20A H 0.2609 -0.2121 0.0883 0.091 Uiso 1 1 calc R
C21 C 0.2308(5) -0.0934(8) 0.1001(6) 0.072(3) Uani 1 1 d .
H21A H 0.2200 -0.1112 0.1348 0.087 Uiso 1 1 calc R
C22 C 0.2216(4) -0.0028(8) 0.0766(5) 0.061(3) Uani 1 1 d .
C23 C 0.1973(4) 0.0635(7) 0.1099(4) 0.059(3) Uani 1 1 d .
H23A H 0.2251 0.1104 0.1305 0.070 Uiso 1 1 calc R
H23B H 0.1912 0.0344 0.1469 0.070 Uiso 1 1 calc R
C24 C 0.2980(5) -0.0720(8) -0.0901(6) 0.080(4) Uani 1 1 d .
H24A H 0.3089 -0.0413 -0.1222 0.120 Uiso 1 1 calc R
H24B H 0.2696 -0.1160 -0.1144 0.120 Uiso 1 1 calc R
H24C H 0.3309 -0.1004 -0.0554 0.120 Uiso 1 1 calc R
C25 C 0.0587(4) 0.0442(7) -0.1428(5) 0.060(3) Uani 1 1 d .
H25A H 0.0193 0.0301 -0.1731 0.072 Uiso 1 1 calc R
H25B H 0.0762 -0.0082 -0.1157 0.072 Uiso 1 1 calc R
C26 C 0.0910(4) 0.0700(8) -0.1864(4) 0.064(3) Uani 1 1 d .
H26A H 0.0798 0.0306 -0.2259 0.077 Uiso 1 1 calc R
H26B H 0.0804 0.1299 -0.2037 0.077 Uiso 1 1 calc R
C27 C 0.0172(4) 0.1854(8) -0.1341(5) 0.062(3) Uani 1 1 d .
H27A H -0.0201 0.1657 -0.1388 0.075 Uiso 1 1 calc R
H27B H 0.0157 0.1913 -0.1803 0.075 Uiso 1 1 calc R
C28 C 0.0304(4) 0.2758(6) -0.0984(5) 0.056(3) Uani 1 1 d .
H28A H -0.0028 0.3140 -0.1194 0.068 Uiso 1 1 calc R
H28B H 0.0384 0.2685 -0.0499 0.068 Uiso 1 1 calc R
C29 C 0.0465(4) 0.0808(8) -0.0388(5) 0.067(3) Uani 1 1 d .
H29A H 0.0160 0.0375 -0.0581 0.080 Uiso 1 1 calc R
H29B H 0.0331 0.1283 -0.0185 0.080 Uiso 1 1 calc R
C30 C 0.0982(5) 0.0374(7) 0.0171(5) 0.065(3) Uani 1 1 d .
H30A H 0.0862 0.0024 0.0468 0.078 Uiso 1 1 calc R
H30B H 0.1157 -0.0023 -0.0043 0.078 Uiso 1 1 calc R
Cl1 Cl 0.0000 0.3891(4) -0.2500 0.0911(14) Uani 1 2 d S
Cl2 Cl 0.08339(15) 0.0931(3) 0.16886(17) 0.0998(11) Uani 1 1 d .

loop_
_atom_site_aniso_label
_atom_site_aniso_U_11
_atom_site_aniso_U_22
_atom_site_aniso_U_33
_atom_site_aniso_U_23
_atom_site_aniso_U_13
_atom_site_aniso_U_12
Yb1 0.0438(3) 0.0502(3) 0.0362(2) 0.0001(3) 0.01724(19) -0.0007(4)
O1 0.060(3) 0.057(4) 0.049(3) 0.002(4) 0.024(3) 0.008(4)
O2 0.081(5) 0.074(6) 0.058(4) 0.009(4) 0.025(4) 0.012(4)
O3 0.056(4) 0.074(5) 0.050(3) -0.009(3) 0.031(3) -0.009(3)
O4 0.072(4) 0.090(5) 0.046(3) -0.005(4) 0.029(3) 0.001(5)
O5 0.059(4) 0.059(4) 0.043(3) -0.004(3) 0.022(3) -0.004(3)
O6 0.084(5) 0.058(5) 0.071(5) -0.002(4) 0.046(4) 0.008(4)
N1 0.062(5) 0.058(5) 0.052(4) -0.002(4) 0.025(4) 0.002(4)
N2 0.050(5) 0.059(6) 0.058(5) -0.005(4) 0.026(4) 0.000(4)
N3 0.059(5) 0.056(5) 0.048(4) 0.001(4) 0.020(4) 0.006(4)
N4 0.052(5) 0.069(6) 0.053(5) -0.006(4) 0.023(4) 0.000(4)
C1 0.056(5) 0.068(6) 0.035(4) 0.003(5) 0.019(4) -0.004(6)
C2 0.044(6) 0.080(9) 0.056(6) 0.013(6) 0.020(5) 0.001(5)
C3 0.077(8) 0.079(9) 0.056(6) 0.015(6) 0.031(6) 0.004(6)
C4 0.076(8) 0.119(14) 0.043(5) 0.013(6) 0.023(5) 0.000(7)
C5 0.060(7) 0.108(10) 0.035(5) -0.015(6) 0.023(5) -0.018(6)
C6 0.047(6) 0.082(8) 0.048(5) -0.001(5) 0.028(5) -0.007(5)
C7 0.069(7) 0.077(8) 0.058(6) -0.003(5) 0.037(5) -0.008(6)
C8 0.107(10) 0.076(10) 0.089(9) 0.023(7) 0.026(8) 0.005(8)
C9 0.046(5) 0.070(7) 0.044(5) -0.010(5) 0.020(4) -0.012(5)
C10 0.045(5) 0.076(7) 0.048(5) -0.017(5) 0.018(4) -0.009(5)
C11 0.067(7) 0.091(9) 0.056(6) -0.026(6) 0.037(5) -0.005(6)
C12 0.065(7) 0.111(11) 0.088(8) -0.038(8) 0.042(7) 0.008(7)
C13 0.059(7) 0.082(9) 0.083(8) -0.020(6) 0.034(6) 0.001(6)
C14 0.040(5) 0.078(8) 0.066(6) -0.018(6) 0.024(5) -0.006(5)
C15 0.056(6) 0.056(7) 0.067(6) -0.010(5) 0.023(5) -0.005(5)
C16 0.088(7) 0.113(10) 0.051(5) -0.017(7) 0.030(5) -0.040(9)
C17 0.055(6) 0.043(6) 0.063(6) 0.012(4) 0.025(5) 0.002(5)
C18 0.064(7) 0.043(6) 0.072(6) -0.002(5) 0.031(6) 0.001(5)
C19 0.075(7) 0.060(7) 0.081(8) -0.001(6) 0.037(6) 0.009(6)
C20 0.101(9) 0.050(7) 0.072(7) 0.009(5) 0.030(7) 0.005(6)
C21 0.083(8) 0.066(8) 0.067(7) 0.015(6) 0.030(6) 0.000(7)
C22 0.061(7) 0.070(8) 0.049(5) 0.003(5) 0.020(5) -0.011(5)
C23 0.063(6) 0.074(7) 0.042(5) 0.011(5) 0.025(5) -0.001(5)
C24 0.103(10) 0.063(8) 0.096(8) -0.022(6) 0.063(8) 0.000(7)
C25 0.050(6) 0.071(7) 0.058(6) -0.007(5) 0.022(5) -0.007(5)
C26 0.057(6) 0.088(9) 0.041(5) -0.015(5) 0.014(4) -0.007(6)
C27 0.055(6) 0.075(8) 0.054(6) -0.007(5) 0.021(5) 0.004(5)
C28 0.046(5) 0.065(8) 0.056(5) -0.006(4) 0.018(4) 0.005(4)
C29 0.052(6) 0.085(9) 0.061(6) 0.005(6) 0.023(5) -0.005(6)
C30 0.078(7) 0.060(7) 0.056(6) -0.002(5) 0.026(6) -0.015(6)
Cl1 0.076(3) 0.103(4) 0.065(2) 0.000 0.001(2) 0.000
Cl2 0.104(3) 0.128(3) 0.082(2) -0.004(2) 0.0539(19) -0.020(2)

loop_
_atom_type_symbol
_atom_type_description
_atom_type_scat_dispersion_real
_atom_type_scat_dispersion_imag
_atom_type_scat_source
C C 0.0033 0.0016 'International Tables Vol C Tables 4.2.6.8 and 6.1.1.4'
H H 0.0000 0.0000 'International Tables Vol C Tables 4.2.6.8 and 6.1.1.4'
Cl Cl 0.1484 0.1585 'International Tables Vol C Tables 4.2.6.8 and 6.1.1.4'
N N 0.0061 0.0033 'International Tables Vol C Tables 4.2.6.8 and 6.1.1.4'
O O 0.0106 0.0060 'International Tables Vol C Tables 4.2.6.8 and 6.1.1.4'
Yb Yb -0.3850 5.5486 'International Tables Vol C Tables 4.2.6.8 and 6.1.1.4'

loop_
_geom_angle_atom_site_label_1
_geom_angle_atom_site_label_2
_geom_angle_atom_site_label_3
_geom_angle
_geom_angle_site_symmetry_1
_geom_angle_site_symmetry_3
O1 Yb1 O1 179.996(1) 7 .
O1 Yb1 O5 96.3(2) 7 .
O1 Yb1 O5 83.7(2) . .
O1 Yb1 O5 83.7(2) 7 7
O1 Yb1 O5 96.3(2) . 7
O5 Yb1 O5 180.0 . 7
O1 Yb1 O3 93.8(2) 7 .
O1 Yb1 O3 86.2(2) . .
O5 Yb1 O3 85.8(2) . .
O5 Yb1 O3 94.2(2) 7 .
O1 Yb1 O3 86.2(2) 7 7
O1 Yb1 O3 93.8(2) . 7
O5 Yb1 O3 94.2(2) . 7
O5 Yb1 O3 85.8(2) 7 7
O3 Yb1 O3 180.0 . 7
O1 Yb1 H1A 160.7 7 .
O1 Yb1 H1A 19.3 . .
O5 Yb1 H1A 86.1 . .
O5 Yb1 H1A 93.9 7 .
O3 Yb1 H1A 67.2 . .
O3 Yb1 H1A 112.8 7 .
O1 Yb1 H3C 90.3 7 .
O1 Yb1 H3C 89.7 . .
O5 Yb1 H3C 67.3 . .
O5 Yb1 H3C 112.7 7 .
O3 Yb1 H3C 19.3 . .
O3 Yb1 H3C 160.7 7 .
H1A Yb1 H3C 72.9 . .
O1 Yb1 H5B 115.0 7 .
O1 Yb1 H5B 65.0 . .
O5 Yb1 H5B 19.3 . .
O5 Yb1 H5B 160.7 7 .
O3 Yb1 H5B 89.4 . .
O3 Yb1 H5B 90.6 7 .
H1A Yb1 H5B 70.1 . .
H3C Yb1 H5B 73.8 . .
C1 O1 Yb1 153.1(5) . .
C1 O1 H1A 100.6 . .
Yb1 O1 H1A 100.7 . .
C2 O2 C8 116.6(9) . .
C9 O3 Yb1 152.6(6) . .
C9 O3 H3C 100.9 . .
Yb1 O3 H3C 100.6 . .
C10 O4 C16 118.3(8) . .
C17 O5 Yb1 153.1(6) . .
C17 O5 H5B 100.8 . .
Yb1 O5 H5B 100.6 . .
C18 O6 C24 117.3(9) . .
C27 N1 C25 110.1(7) . .
C27 N1 C29 109.2(8) . .
C25 N1 C29 108.4(8) . .
C26 N2 C7 112.8(7) . .
C26 N2 H2A 99.5 . .
C7 N2 H2A 101.1 . .
C15 N3 C28 115.1(7) . .
C15 N3 H3B 102.6 . .
C28 N3 H3B 102.2 . .
C30 N4 C23 113.4(9) . .
C30 N4 H4B 99.7 . .
C23 N4 H4B 100.8 . .
O1 C1 C6 119.7(10) . .
O1 C1 C2 121.3(9) . .
C6 C1 C2 118.9(8) . .
O2 C2 C3 125.7(10) . .
O2 C2 C1 115.6(8) . .
C3 C2 C1 118.7(10) . .
C4 C3 C2 122.1(11) . .
C4 C3 H3A 119.0 . .
C2 C3 H3A 119.0 . .
C3 C4 C5 118.2(10) . .
C3 C4 H4A 120.9 . .
C5 C4 H4A 120.9 . .
C4 C5 C6 123.5(11) . .
C4 C5 H5A 118.2 . .
C6 C5 H5A 118.2 . .
C5 C6 C1 118.5(10) . .
C5 C6 C7 122.6(10) . .
C1 C6 C7 119.0(9) . .
C6 C7 N2 113.3(8) . .
C6 C7 H7A 108.9 . .
N2 C7 H7A 108.9 . .
C6 C7 H7B 108.9 . .
N2 C7 H7B 108.9 . .
H7A C7 H7B 107.7 . .
O2 C8 H8A 109.5 . .
O2 C8 H8B 109.5 . .
H8A C8 H8B 109.5 . .
O2 C8 H8C 109.5 . .
H8A C8 H8C 109.5 . .
H8B C8 H8C 109.5 . .
O3 C9 C14 120.2(8) . .
O3 C9 C10 122.4(9) . .
C14 C9 C10 117.4(9) . .
O4 C10 C11 124.8(9) . .
O4 C10 C9 114.9(8) . .
C11 C10 C9 120.2(10) . .
C12 C11 C10 121.3(10) . .
C12 C11 H11A 119.3 . .
C10 C11 H11A 119.3 . .
C11 C12 C13 118.7(10) . .
C11 C12 H12A 120.6 . .
C13 C12 H12A 120.6 . .
C12 C13 C14 121.6(11) . .
C12 C13 H13A 119.2 . .
C14 C13 H13A 119.2 . .
C9 C14 C13 120.7(10) . .
C9 C14 C15 118.6(8) . .
C13 C14 C15 120.7(10) . .
N3 C15 C14 111.3(8) . .
N3 C15 H15A 109.4 . .
C14 C15 H15A 109.4 . .
N3 C15 H15B 109.4 . .
C14 C15 H15B 109.4 . .
H15A C15 H15B 108.0 . .
O4 C16 H16A 109.5 . .
O4 C16 H16B 109.5 . .
H16A C16 H16B 109.5 . .
O4 C16 H16C 109.5 . .
H16A C16 H16C 109.5 . .
H16B C16 H16C 109.5 . .
O5 C17 C22 119.4(9) . .
O5 C17 C18 122.9(8) . .
C22 C17 C18 117.7(9) . .
C19 C18 O6 124.8(9) . .
C19 C18 C17 121.5(9) . .
O6 C18 C17 113.7(9) . .
C18 C19 C20 121.4(10) . .
C18 C19 H19A 119.3 . .
C20 C19 H19A 119.3 . .
C21 C20 C19 118.8(11) . .
C21 C20 H20A 120.6 . .
C19 C20 H20A 120.6 . .
C20 C21 C22 121.4(10) . .
C20 C21 H21A 119.3 . .
C22 C21 H21A 119.3 . .
C17 C22 C21 119.2(10) . .
C17 C22 C23 120.3(10) . .
C21 C22 C23 120.5(9) . .
C22 C23 N4 113.6(8) . .
C22 C23 H23A 108.8 . .
N4 C23 H23A 108.8 . .
C22 C23 H23B 108.8 . .
N4 C23 H23B 108.8 . .
H23A C23 H23B 107.7 . .
O6 C24 H24A 109.5 . .
O6 C24 H24B 109.5 . .
H24A C24 H24B 109.5 . .
O6 C24 H24C 109.5 . .
H24A C24 H24C 109.5 . .
H24B C24 H24C 109.5 . .
N1 C25 C26 110.6(8) . .
N1 C25 H25A 109.5 . .
C26 C25 H25A 109.5 . .
N1 C25 H25B 109.5 . .
C26 C25 H25B 109.5 . .
H25A C25 H25B 108.1 . .
N2 C26 C25 111.9(7) . .
N2 C26 H26A 109.2 . .
C25 C26 H26A 109.2 . .
N2 C26 H26B 109.2 . .
C25 C26 H26B 109.2 . .
H26A C26 H26B 107.9 . .
N1 C27 C28 112.5(8) . .
N1 C27 H27A 109.1 . .
C28 C27 H27A 109.1 . .
N1 C27 H27B 109.1 . .
C28 C27 H27B 109.1 . .
H27A C27 H27B 107.8 . .
N3 C28 C27 111.3(8) . .
N3 C28 H28A 109.4 . .
C27 C28 H28A 109.4 . .
N3 C28 H28B 109.4 . .
C27 C28 H28B 109.4 . .
H28A C28 H28B 108.0 . .
N1 C29 C30 111.5(8) . .
N1 C29 H29A 109.3 . .
C30 C29 H29A 109.3 . .
N1 C29 H29B 109.3 . .
C30 C29 H29B 109.3 . .
H29A C29 H29B 108.0 . .
N4 C30 C29 111.8(9) . .
N4 C30 H30A 109.3 . .
C29 C30 H30A 109.3 . .
N4 C30 H30B 109.3 . .
C29 C30 H30B 109.3 . .
H30A C30 H30B 107.9 . .

loop_
_geom_bond_atom_site_label_1
_geom_bond_atom_site_label_2
_geom_bond_distance
_geom_bond_site_symmetry_2
Yb1 O1 2.224(5) 7
Yb1 O1 2.224(5) .
Yb1 O5 2.227(7) .
Yb1 O5 2.228(7) 7
Yb1 O3 2.235(6) .
Yb1 O3 2.235(6) 7
Yb1 H1A 2.5253 .
Yb1 H3C 2.5321 .
Yb1 H5B 2.5260 .
O1 C1 1.346(9) .
O1 H1A 0.8507 .
O2 C2 1.377(13) .
O2 C8 1.431(14) .
O3 C9 1.327(11) .
O3 H3C 0.8500 .
O4 C10 1.380(12) .
O4 C16 1.445(10) .
O5 C17 1.352(11) .
O5 H5B 0.8495 .
O6 C18 1.385(11) .
O6 C24 1.447(11) .
N1 C27 1.471(13) .
N1 C25 1.487(12) .
N1 C29 1.503(11) .
N2 C26 1.504(11) .
N2 C7 1.509(11) .
N2 H2A 0.9006 .
N3 C15 1.497(12) .
N3 C28 1.497(11) .
N3 H3B 0.9005 .
N4 C30 1.496(12) .
N4 C23 1.515(12) .
N4 H4B 0.8998 .
C1 C6 1.423(15) .
C1 C2 1.439(15) .
C2 C3 1.422(13) .
C3 C4 1.375(16) .
C3 H3A 0.9300 .
C4 C5 1.386(17) .
C4 H4A 0.9300 .
C5 C6 1.398(12) .
C5 H5A 0.9300 .
C6 C7 1.479(15) .
C7 H7A 0.9700 .
C7 H7B 0.9700 .
C8 H8A 0.9600 .
C8 H8B 0.9600 .
C8 H8C 0.9600 .
C9 C14 1.397(14) .
C9 C10 1.427(12) .
C10 C11 1.408(13) .
C11 C12 1.374(16) .
C11 H11A 0.9300 .
C12 C13 1.384(15) .
C12 H12A 0.9300 .
C13 C14 1.403(13) .
C13 H13A 0.9300 .
C14 C15 1.505(13) .
C15 H15A 0.9700 .
C15 H15B 0.9700 .
C16 H16A 0.9600 .
C16 H16B 0.9600 .
C16 H16C 0.9600 .
C17 C22 1.410(12) .
C17 C18 1.418(13) .
C18 C19 1.375(14) .
C19 C20 1.396(14) .
C19 H19A 0.9300 .
C20 C21 1.368(15) .
C20 H20A 0.9300 .
C21 C22 1.441(15) .
C21 H21A 0.9300 .
C22 C23 1.504(14) .
C23 H23A 0.9700 .
C23 H23B 0.9700 .
C24 H24A 0.9600 .
C24 H24B 0.9600 .
C24 H24C 0.9600 .
C25 C26 1.532(12) .
C25 H25A 0.9700 .
C25 H25B 0.9700 .
C26 H26A 0.9700 .
C26 H26B 0.9700 .
C27 C28 1.528(14) .
C27 H27A 0.9700 .
C27 H27B 0.9700 .
C28 H28A 0.9700 .
C28 H28B 0.9700 .
C29 C30 1.512(14) .
C29 H29A 0.9700 .
C29 H29B 0.9700 .
C30 H30A 0.9700 .
C30 H30B 0.9700 .

loop_
_geom_torsion_atom_site_label_1
_geom_torsion_atom_site_label_2
_geom_torsion_atom_site_label_3
_geom_torsion_atom_site_label_4
_geom_torsion
_geom_torsion_site_symmetry_1
O1 Yb1 O1 C1 -40(2) 7
O5 Yb1 O1 C1 -121.9(15) .
O5 Yb1 O1 C1 58.1(15) 7
O3 Yb1 O1 C1 151.9(15) .
O3 Yb1 O1 C1 -28.1(15) 7
O1 Yb1 O3 C9 61.1(13) 7
O1 Yb1 O3 C9 -118.9(13) .
O5 Yb1 O3 C9 157.2(13) .
O5 Yb1 O3 C9 -22.8(13) 7
O3 Yb1 O3 C9 -92(7) 7
O1 Yb1 O5 C17 -23.8(13) 7
O1 Yb1 O5 C17 156.2(13) .
O5 Yb1 O5 C17 109(8) 7
O3 Yb1 O5 C17 -117.2(13) .
O3 Yb1 O5 C17 62.8(13) 7
Yb1 O1 C1 C6 97.1(16) .
Yb1 O1 C1 C2 -84.8(16) .
C8 O2 C2 C3 1.0(15) .
C8 O2 C2 C1 -179.3(9) .
O1 C1 C2 O2 1.4(13) .
C6 C1 C2 O2 179.5(8) .
O1 C1 C2 C3 -179.0(8) .
C6 C1 C2 C3 -0.9(14) .
O2 C2 C3 C4 -177.9(10) .
C1 C2 C3 C4 2.5(16) .
C2 C3 C4 C5 -1.5(17) .
C3 C4 C5 C6 -1.1(17) .
C4 C5 C6 C1 2.6(15) .
C4 C5 C6 C7 -176.9(10) .
O1 C1 C6 C5 176.6(8) .
C2 C1 C6 C5 -1.5(13) .
O1 C1 C6 C7 -3.9(13) .
C2 C1 C6 C7 178.0(8) .
C5 C6 C7 N2 -122.7(10) .
C1 C6 C7 N2 57.7(12) .
C26 N2 C7 C6 50.9(11) .
Yb1 O3 C9 C14 88.6(14) .
Yb1 O3 C9 C10 -91.9(15) .
C16 O4 C10 C11 -7.8(14) .
C16 O4 C10 C9 175.1(8) .
O3 C9 C10 O4 0.6(13) .
C14 C9 C10 O4 -179.8(9) .
O3 C9 C10 C11 -176.6(9) .
C14 C9 C10 C11 2.9(14) .
O4 C10 C11 C12 -178.6(11) .
C9 C10 C11 C12 -1.7(16) .
C10 C11 C12 C13 -0.3(18) .
C11 C12 C13 C14 0.8(18) .
O3 C9 C14 C13 177.2(9) .
C10 C9 C14 C13 -2.4(15) .
O3 C9 C14 C15 -1.2(14) .
C10 C9 C14 C15 179.2(8) .
C12 C13 C14 C9 0.6(17) .
C12 C13 C14 C15 178.9(10) .
C28 N3 C15 C14 49.7(11) .
C9 C14 C15 N3 59.7(12) .
C13 C14 C15 N3 -118.6(11) .
Yb1 O5 C17 C22 88.8(15) .
Yb1 O5 C17 C18 -91.6(15) .
C24 O6 C18 C19 2.2(15) .
C24 O6 C18 C17 -177.4(9) .
O5 C17 C18 C19 -179.4(9) .
C22 C17 C18 C19 0.2(15) .
O5 C17 C18 O6 0.1(14) .
C22 C17 C18 O6 179.8(9) .
O6 C18 C19 C20 -178.2(10) .
C17 C18 C19 C20 1.4(17) .
C18 C19 C20 C21 -1.4(18) .
C19 C20 C21 C22 -0.2(18) .
O5 C17 C22 C21 177.9(9) .
C18 C17 C22 C21 -1.7(15) .
O5 C17 C22 C23 -3.1(14) .
C18 C17 C22 C23 177.2(9) .
C20 C21 C22 C17 1.7(16) .
C20 C21 C22 C23 -177.2(10) .
C17 C22 C23 N4 60.9(13) .
C21 C22 C23 N4 -120.1(10) .
C30 N4 C23 C22 49.7(11) .
C27 N1 C25 C26 79.5(10) .
C29 N1 C25 C26 -161.1(8) .
C7 N2 C26 C25 -177.3(9) .
N1 C25 C26 N2 76.8(11) .
C25 N1 C27 C28 -158.7(8) .
C29 N1 C27 C28 82.4(10) .
C15 N3 C28 C27 -173.6(8) .
N1 C27 C28 N3 71.7(10) .
C27 N1 C29 C30 -159.6(9) .
C25 N1 C29 C30 80.4(10) .
C23 N4 C30 C29 -172.0(8) .
N1 C29 C30 N4 72.3(11) .

loop_
_platon_squeeze_void_nr
_platon_squeeze_void_average_x
_platon_squeeze_void_average_y
_platon_squeeze_void_average_z
_platon_squeeze_void_volume
_platon_squeeze_void_count_electrons
_platon_squeeze_void_content
1 0.500 0.244 0.750 396 85 ' '
2 0.000 0.256 0.250 396 85 ' '
3 1.000 0.744 0.750 396 85 ' '
4 0.500 0.756 0.250 396 85 ' '
